data_2217498
loop_
_publ_author_name
'Klap\"otke, Thomas M.'
'Krumm, Burkhard'
'Scherr, Matthias'
'Spie\&s, Gunnar'

_publ_section_title
;
 2,6-Diazidotoluene
;
_journal_coeditor_code FJ2092
_journal_issue 2
_journal_name_full 'Acta Crystallographica Section E'
_journal_page_first o348
_journal_page_last o348
_journal_paper_doi 10.1107/S160053680706744X
_journal_volume 64
_journal_year 2008
_chemical_formula_iupac 'C7 H6 N6'
_chemical_formula_moiety 'C7 H6 N6'
_chemical_formula_sum 'C7 H6 N6'
_chemical_formula_weight 174.163
_chemical_name_systematic
;
2,6-Diazidotoluene
;
_space_group_IT_number 56
_symmetry_cell_setting orthorhombic
_symmetry_space_group_name_Hall '-P 2ab 2ac'
_symmetry_space_group_name_H-M 'P c c n'
_atom_sites_solution_hydrogens geom
_atom_sites_solution_primary direct
_atom_sites_solution_secondary difmap
_audit_block_code C7H6N6_cx431_bkr
_audit_creation_method 'form98_non/compatible with shelxl97-2'
_cell_angle_alpha 90.0
_cell_angle_beta 90.0
_cell_angle_gamma 90.0
_cell_formula_units_Z 8
_cell_length_a 12.298(5)
_cell_length_b 25.896(5)
_cell_length_c 5.085(5)
_cell_measurement_reflns_used 1382
_cell_measurement_temperature 200(2)
_cell_measurement_theta_max 29.9989
_cell_measurement_theta_min 3.9229
_cell_volume 1619.4(18)
_computing_cell_refinement
;
CrysAlis RED (Oxford Diffraction, 2007)
;
_computing_data_collection
;
CrysAlis CCD (Oxford Diffraction, 2007)
;
_computing_data_reduction
;
CrysAlis RED (Oxford Diffraction,2007)
;
_computing_molecular_graphics 'DIAMOND (Brandenburg, 1996)'
_computing_publication_material 'SHELXL97 (Sheldrick, 1997)'
_computing_structure_refinement 'SHELXL97 (Sheldrick, 1997)'
_computing_structure_solution 'SIR97 (Altomare et al., 1999)'
_diffrn_ambient_temperature 200(2)
_diffrn_detector_area_resol_mean 15.9809
_diffrn_measured_fraction_theta_full 0.989
_diffrn_measured_fraction_theta_max 0.989
_diffrn_measurement_device_type 'Oxford Xcalibur3 CCD area-detector'
_diffrn_measurement_method \w
_diffrn_radiation_monochromator graphite
_diffrn_radiation_source 'fine-focus sealed tube'
_diffrn_radiation_type MoK\a
_diffrn_radiation_wavelength 0.71073
_diffrn_reflns_av_R_equivalents 0.0402
_diffrn_reflns_av_sigmaI/netI 0.0586
_diffrn_reflns_limit_h_max 9
_diffrn_reflns_limit_h_min -15
_diffrn_reflns_limit_k_max 31
_diffrn_reflns_limit_k_min -19
_diffrn_reflns_limit_l_max 6
_diffrn_reflns_limit_l_min -5
_diffrn_reflns_number 5871
_diffrn_reflns_theta_full 26.00
_diffrn_reflns_theta_max 26.00
_diffrn_reflns_theta_min 4.27
_exptl_absorpt_coefficient_mu 0.100
_exptl_absorpt_correction_T_max 0.99000
_exptl_absorpt_correction_T_min 0.89890
_exptl_absorpt_correction_type multi-scan
_exptl_absorpt_process_details '(CrysAlis RED; Oxford Diffraction, 2007)'
_exptl_crystal_colour colorless
_exptl_crystal_density_diffrn 1.42863(14)
_exptl_crystal_density_method 'not measured'
_exptl_crystal_description needle
_exptl_crystal_F_000 720
_exptl_crystal_size_max 0.29
_exptl_crystal_size_mid 0.14
_exptl_crystal_size_min 0.13
_refine_diff_density_max 0.105
_refine_diff_density_min -0.115
_refine_ls_extinction_method none
_refine_ls_goodness_of_fit_ref 0.936
_refine_ls_hydrogen_treatment mixed
_refine_ls_matrix_type full
_refine_ls_number_parameters 143
_refine_ls_number_reflns 1578
_refine_ls_number_restraints 0
_refine_ls_restrained_S_all 0.936
_refine_ls_R_factor_all 0.0416
_refine_ls_R_factor_gt 0.0299
_refine_ls_shift/su_max 0.000
_refine_ls_shift/su_mean 0.000
_refine_ls_structure_factor_coef Fsqd
_refine_ls_weighting_details 'calc w=1/[\s^2^(Fo^2^)+(0.0396P)^2^] where P=(Fo^2^+2Fc^2^)/3'
_refine_ls_weighting_scheme calc
_refine_ls_wR_factor_gt 0.0535
_refine_ls_wR_factor_ref 0.0613
_reflns_number_gt 956
_reflns_number_total 1578
_reflns_threshold_expression I>2\s(I)
_cod_data_source_file fj2092.cif
_cod_data_source_block I
_cod_database_code 2217498
_cod_database_fobs_code 2217498

loop_
_symmetry_equiv_pos_as_xyz
'x, y, z'
'-x+1/2, -y+1/2, z'
'x+1/2, -y, -z+1/2'
'-x, y+1/2, -z+1/2'
'-x, -y, -z'
'x-1/2, y-1/2, -z'
'-x-1/2, y, z-1/2'
'x, -y-1/2, z-1/2'

loop_
_atom_site_type_symbol
_atom_site_label
_atom_site_fract_x
_atom_site_fract_y
_atom_site_fract_z
_atom_site_U_iso_or_equiv
_atom_site_adp_type
_atom_site_calc_flag
_atom_site_refinement_flags
_atom_site_occupancy
_atom_site_disorder_assembly
_atom_site_disorder_group
C C1 0.45618(11) 0.14719(5) 0.0665(3) 0.0348(4) Uani d . 1 . .
C C2 0.45326(12) 0.10499(5) -0.1031(3) 0.0353(4) Uani d . 1 . .
C C3 0.53072(12) 0.06637(6) -0.0938(3) 0.0415(4) Uani d . 1 . .
H H3 0.5271 0.0383 -0.2136 0.050 Uiso calc R 1 . .
C C4 0.61302(13) 0.06857(6) 0.0888(3) 0.0426(4) Uani d . 1 . .
H H4 0.6662 0.0420 0.0957 0.051 Uiso calc R 1 . .
C C5 0.61819(12) 0.10957(5) 0.2622(3) 0.0405(4) Uani d . 1 . .
H H5 0.6745 0.1111 0.3899 0.049 Uiso calc R 1 . .
C C6 0.54110(12) 0.14841(5) 0.2495(3) 0.0353(4) Uani d . 1 . .
C C7 0.37338(17) 0.18935(8) 0.0524(5) 0.0462(4) Uani d . 1 . .
H H7A 0.297(2) 0.1729(9) 0.075(5) 0.042(10) Uiso d P 0.69(5) A 1
H H7B 0.385(3) 0.2132(11) 0.190(8) 0.073(11) Uiso d P 0.69(5) A 1
H H7C 0.381(3) 0.2054(10) -0.129(7) 0.060(11) Uiso d P 0.69(5) A 1
H H7D 0.323(4) 0.1895(16) -0.102(10) 0.010(16) Uiso d P 0.31(5) A 2
H H7E 0.334(4) 0.193(2) 0.231(14) 0.04(2) Uiso d P 0.31(5) A 2
H H7F 0.410(4) 0.2239(18) 0.031(10) 0.015(18) Uiso d P 0.31(5) A 2
N N1 0.36418(10) 0.10504(5) -0.2837(2) 0.0440(4) Uani d . 1 . .
N N2 0.35797(10) 0.06789(5) -0.4371(3) 0.0419(3) Uani d . 1 . .
N N3 0.34235(11) 0.03628(5) -0.5865(3) 0.0564(4) Uani d . 1 . .
N N4 0.54156(10) 0.19271(4) 0.4164(3) 0.0440(3) Uani d . 1 . .
N N5 0.61378(11) 0.19404(4) 0.5897(3) 0.0409(3) Uani d . 1 . .
N N6 0.67279(12) 0.19998(5) 0.7553(3) 0.0528(4) Uani d . 1 . .

loop_
_atom_site_aniso_label
_atom_site_aniso_U_11
_atom_site_aniso_U_22
_atom_site_aniso_U_33
_atom_site_aniso_U_12
_atom_site_aniso_U_13
_atom_site_aniso_U_23
C1 0.0329(8) 0.0333(8) 0.0382(9) -0.0034(8) 0.0065(8) 0.0026(8)
C2 0.0346(9) 0.0381(8) 0.0332(9) -0.0052(8) 0.0037(8) 0.0030(8)
C3 0.0440(9) 0.0367(8) 0.0436(10) 0.0011(9) 0.0053(9) -0.0017(8)
C4 0.0415(9) 0.0384(8) 0.0480(10) 0.0065(9) 0.0043(10) 0.0052(9)
C5 0.0379(9) 0.0444(9) 0.0393(9) -0.0016(9) -0.0016(9) 0.0050(8)
C6 0.0367(9) 0.0352(8) 0.0340(8) -0.0039(8) 0.0038(8) 0.0013(8)
C7 0.0428(11) 0.0422(10) 0.0537(13) 0.0029(11) -0.0036(12) -0.0064(12)
N1 0.0455(8) 0.0406(7) 0.0460(8) -0.0019(7) -0.0033(7) -0.0088(7)
N2 0.0408(8) 0.0462(8) 0.0387(8) -0.0031(8) -0.0005(7) 0.0000(8)
N3 0.0611(9) 0.0572(9) 0.0510(9) -0.0003(8) -0.0051(8) -0.0148(8)
N4 0.0455(8) 0.0477(8) 0.0388(8) -0.0006(7) -0.0065(8) -0.0063(7)
N5 0.0455(8) 0.0416(8) 0.0357(8) -0.0052(7) 0.0065(8) 0.0007(7)
N6 0.0545(8) 0.0650(10) 0.0389(9) -0.0080(8) -0.0047(8) -0.0028(7)

loop_
_atom_type_symbol
_atom_type_description
_atom_type_scat_dispersion_real
_atom_type_scat_dispersion_imag
_atom_type_scat_source
C C 0.0033 0.0016 'International Tables Vol C Tables 4.2.6.8 and 6.1.1.4'
H H 0.0000 0.0000 'International Tables Vol C Tables 4.2.6.8 and 6.1.1.4'
N N 0.0061 0.0033 'International Tables Vol C Tables 4.2.6.8 and 6.1.1.4'

loop_
_geom_angle_atom_site_label_1
_geom_angle_atom_site_label_2
_geom_angle_atom_site_label_3
_geom_angle
C2 C1 C6 116.67(13)
C2 C1 C7 121.72(16)
C6 C1 C7 121.60(15)
C3 C2 C1 121.93(15)
C3 C2 N1 123.42(13)
C1 C2 N1 114.65(14)
C4 C3 C2 120.03(15)
C4 C3 H3 120.0
C2 C3 H3 120.0
C3 C4 C5 119.80(15)
C3 C4 H4 120.1
C5 C4 H4 120.1
C4 C5 C6 119.80(14)
C4 C5 H5 120.1
C6 C5 H5 120.1
C5 C6 C1 121.76(13)
C5 C6 N4 123.63(14)
C1 C6 N4 114.61(13)
C1 C7 H7A 108.3(11)
C1 C7 H7B 109.8(17)
H7A C7 H7B 109(3)
C1 C7 H7C 106.0(15)
H7A C7 H7C 111(2)
H7B C7 H7C 113(2)
C1 C7 H7D 118(2)
H7A C7 H7D 62(2)
H7B C7 H7D 132(3)
H7C C7 H7D 49(2)
C1 C7 H7E 110(2)
H7A C7 H7E 61(3)
H7B C7 H7E 50(3)
H7C C7 H7E 143(3)
H7D C7 H7E 113(3)
C1 C7 H7F 110(2)
H7A C7 H7F 141(2)
H7B C7 H7F 55(2)
H7C C7 H7F 60(2)
H7D C7 H7F 101(3)
H7E C7 H7F 103(3)
N2 N1 C2 116.77(13)
N3 N2 N1 172.70(16)
N5 N4 C6 116.34(13)
N6 N5 N4 172.29(15)

loop_
_geom_bond_atom_site_label_1
_geom_bond_atom_site_label_2
_geom_bond_distance
C1 C2 1.393(2)
C1 C6 1.399(2)
C1 C7 1.495(2)
C2 C3 1.382(2)
C2 N1 1.4294(19)
C3 C4 1.375(2)
C3 H3 0.9500
C4 C5 1.382(2)
C4 H4 0.9500
C5 C6 1.3836(19)
C5 H5 0.9500
C6 N4 1.4270(19)
C7 H7A 1.04(3)
C7 H7B 0.94(3)
C7 H7C 1.02(3)
C7 H7D 1.00(5)
C7 H7E 1.04(7)
C7 H7F 1.01(5)
N1 N2 1.2410(17)
N2 N3 1.1331(17)
N4 N5 1.2518(19)
N5 N6 1.1222(17)

loop_
_geom_torsion_atom_site_label_1
_geom_torsion_atom_site_label_2
_geom_torsion_atom_site_label_3
_geom_torsion_atom_site_label_4
_geom_torsion
C6 C1 C2 C3 -0.6(2)
C7 C1 C2 C3 178.86(16)
C6 C1 C2 N1 179.09(12)
C7 C1 C2 N1 -1.5(2)
C1 C2 C3 C4 0.8(2)
N1 C2 C3 C4 -178.84(13)
C2 C3 C4 C5 -0.2(2)
C3 C4 C5 C6 -0.6(2)
C4 C5 C6 C1 0.8(2)
C4 C5 C6 N4 -178.50(14)
C2 C1 C6 C5 -0.2(2)
C7 C1 C6 C5 -179.69(16)
C2 C1 C6 N4 179.16(13)
C7 C1 C6 N4 -0.3(2)
C3 C2 N1 N2 0.2(2)
C1 C2 N1 N2 -179.43(13)
C5 C6 N4 N5 -3.5(2)
C1 C6 N4 N5 177.14(13)
